data_7004110
loop_
_publ_author_name
'Lin, Zhuojia'
'Li, Yang'
'Slawin, Alexandra M. Z.'
'Morris, Russell E.'

_publ_section_title
;
 Hydrogen-bond-directing effect in the ionothermal synthesis of metal
 coordination polymers
;
_journal_issue 30
_journal_name_full 'Dalton Transactions'
_journal_page_first 3989
_journal_page_last 3994
_journal_paper_doi 10.1039/b802892c
_journal_year 2008
_chemical_formula_sum 'C18 H18 Co N4 O6'
_chemical_formula_weight 445.29
_chemical_name_systematic
;
?
;
_space_group_IT_number 4
_symmetry_cell_setting monoclinic
_symmetry_space_group_name_Hall 'P 2yb'
_symmetry_space_group_name_H-M 'P 1 21 1'
_atom_sites_solution_hydrogens geom
_atom_sites_solution_primary direct
_atom_sites_solution_secondary difmap
_audit_creation_method SHELXL-97
_cell_angle_alpha 90.00
_cell_angle_beta 116.458(3)
_cell_angle_gamma 90.00
_cell_formula_units_Z 2
_cell_length_a 7.6770(14)
_cell_length_b 16.387(2)
_cell_length_c 8.2916(15)
_cell_measurement_reflns_used 3223
_cell_measurement_temperature 113(2)
_cell_measurement_theta_max 28.2238
_cell_measurement_theta_min 2.4857
_cell_volume 933.9(3)
_computing_cell_refinement 'CrystalClear (Rigaku/MSC Inc., 2006)'
_computing_data_collection 'CrystalClear (Rigaku/MSC Inc., 2006)'
_computing_data_reduction 'CrystalClear (Rigaku/MSC Inc., 2006)'
_computing_structure_refinement 'SHELXL-97 (Sheldrick, 1997)'
_computing_structure_solution 'SHELXS-97 (Sheldrick, 1990)'
_diffrn_ambient_temperature 113(2)
_diffrn_detector_area_resol_mean 14.6306
_diffrn_measured_fraction_theta_full 0.982
_diffrn_measured_fraction_theta_max 0.982
_diffrn_measurement_method dtprofit.ref
_diffrn_radiation_monochromator graphite
_diffrn_radiation_source 'fine-focus sealed tube'
_diffrn_radiation_type MoK\a
_diffrn_radiation_wavelength 0.71073
_diffrn_reflns_av_R_equivalents 0.0344
_diffrn_reflns_av_sigmaI/netI 0.1056
_diffrn_reflns_limit_h_max 9
_diffrn_reflns_limit_h_min -8
_diffrn_reflns_limit_k_max 19
_diffrn_reflns_limit_k_min -20
_diffrn_reflns_limit_l_max 10
_diffrn_reflns_limit_l_min -9
_diffrn_reflns_number 6330
_diffrn_reflns_theta_full 25.99
_diffrn_reflns_theta_max 25.99
_diffrn_reflns_theta_min 2.49
_exptl_absorpt_coefficient_mu 0.964
_exptl_absorpt_correction_type none
_exptl_crystal_colour PURPLE
_exptl_crystal_density_diffrn 1.584
_exptl_crystal_density_method 'not measured'
_exptl_crystal_description Prism
_exptl_crystal_F_000 458
_exptl_crystal_size_max 0.1500
_exptl_crystal_size_mid 0.1000
_exptl_crystal_size_min 0.1000
_refine_diff_density_max 0.899
_refine_diff_density_min -0.571
_refine_diff_density_rms 0.086
_refine_ls_abs_structure_details 'Flack H D (1983), Acta Cryst. A39, 876-881'
_refine_ls_abs_structure_Flack -0.02(2)
_refine_ls_extinction_method none
_refine_ls_goodness_of_fit_ref 1.061
_refine_ls_hydrogen_treatment constr
_refine_ls_matrix_type full
_refine_ls_number_parameters 262
_refine_ls_number_reflns 3363
_refine_ls_number_restraints 1
_refine_ls_restrained_S_all 1.060
_refine_ls_R_factor_all 0.0595
_refine_ls_R_factor_gt 0.0470
_refine_ls_shift/su_max 0.000
_refine_ls_shift/su_mean 0.000
_refine_ls_structure_factor_coef Fsqd
_refine_ls_weighting_details 'calc w=1/[\s^2^(Fo^2^)+(0.0339P)^2^+0.0000P] where P=(Fo^2^+2Fc^2^)/3'
_refine_ls_weighting_scheme calc
_refine_ls_wR_factor_gt 0.0860
_refine_ls_wR_factor_ref 0.0967
_reflns_number_gt 2728
_reflns_number_total 3363
_reflns_threshold_expression >2sigma(I)
_cod_data_source_file b802892c.txt
_cod_data_source_block candy80
_cod_depositor_comments
;
The following automatic conversions were performed:
'_symmetry_cell_setting' value 'Monoclinic' changed to 'monoclinic'
according to '/home/saulius/struct/CIF-dictionaries/cif_core.dic'
dictionary named 'cif_core.dic' version 2.4.1 from
2010-06-29.

'_exptl_absorpt_correction_type' value 'None' changed to
'none' according to '/home/saulius/struct/CIF-dictionaries/cif_core.dic'
dictionary named 'cif_core.dic' version 2.4.1 from 2010-06-29.

Automatic conversion script
Id: cif_fix_enum 1527 2010-12-29 10:47:43Z saulius 
;
_cod_original_cell_volume 933.8(3)
_cod_original_sg_symbol_H-M P2(1)
_cod_database_code 7004110

loop_
_symmetry_equiv_pos_as_xyz
'x, y, z'
'-x, y+1/2, -z'

loop_
_atom_site_label
_atom_site_type_symbol
_atom_site_fract_x
_atom_site_fract_y
_atom_site_fract_z
_atom_site_U_iso_or_equiv
_atom_site_adp_type
_atom_site_occupancy
_atom_site_symmetry_multiplicity
_atom_site_calc_flag
_atom_site_refinement_flags
_atom_site_disorder_assembly
_atom_site_disorder_group
Co1 Co 0.76451(8) 0.45055(4) 0.86683(8) 0.02211(18) Uani 1 1 d . . .
O2 O 0.5821(5) 0.36525(17) 0.6870(4) 0.0285(8) Uani 1 1 d . . .
O1 O 0.6776(5) 0.3310(2) 0.9698(5) 0.0309(9) Uani 1 1 d . . .
C3 C 0.3156(7) 0.1340(3) 0.5170(6) 0.0213(11) Uani 1 1 d . . .
C7 C 0.5875(7) 0.3146(3) 0.8035(7) 0.0268(12) Uani 1 1 d . . .
C2 C 0.4021(7) 0.2106(2) 0.5678(7) 0.0228(11) Uani 1 1 d . . .
H2A H 0.4003 0.2467 0.4805 0.027 Uiso 1 1 calc R . .
C1 C 0.4907(6) 0.2333(2) 0.7481(6) 0.0189(10) Uani 1 1 d . . .
C4 C 0.3094(7) 0.0833(3) 0.6481(6) 0.0217(11) Uani 1 1 d . . .
H4A H 0.2450 0.0335 0.6141 0.026 Uiso 1 1 calc R . .
C6 C 0.4899(7) 0.1800(2) 0.8775(7) 0.0216(11) Uani 1 1 d . . .
H6A H 0.5526 0.1947 0.9984 0.026 Uiso 1 1 calc R . .
N1 N 1.0382(6) 0.4029(2) 0.9683(5) 0.0263(10) Uani 1 1 d . . .
N2 N 1.3488(6) 0.3852(3) 1.0300(6) 0.0428(12) Uani 1 1 d . . .
H2B H 1.4622 0.3929 1.0357 0.051 Uiso 1 1 calc R . .
C10 C 1.1092(8) 0.3344(3) 1.0727(7) 0.0343(13) Uani 1 1 d . . .
H10A H 1.0378 0.3014 1.1128 0.041 Uiso 1 1 calc R . .
C12 C 1.1893(7) 0.4325(3) 0.9432(7) 0.0320(13) Uani 1 1 d . . .
H12A H 1.1841 0.4787 0.8760 0.038 Uiso 1 1 calc R . .
C11 C 1.2924(8) 0.3216(3) 1.1083(7) 0.0344(13) Uani 1 1 d . . .
H11A H 1.3698 0.2783 1.1736 0.041 Uiso 1 1 calc R . .
C1S C 0.7513(8) 0.0137(3) 0.6230(8) 0.0403(15) Uani 1 1 d . . .
H1SA H 0.6792 -0.0065 0.5025 0.060 Uiso 1 1 calc R . .
H1SB H 0.6695 0.0135 0.6832 0.060 Uiso 1 1 calc R . .
H1SC H 0.8622 -0.0207 0.6874 0.060 Uiso 1 1 calc R . .
C2S C 0.7838(8) 0.1392(3) 0.4698(7) 0.0325(12) Uani 1 1 d . . .
H2SA H 0.7116 0.1207 0.3526 0.039 Uiso 1 1 calc R . .
N2S N 0.8704(7) 0.2117(2) 0.5167(6) 0.0351(11) Uani 1 1 d . . .
C3S C 0.9260(8) 0.1461(3) 0.7618(7) 0.0341(13) Uani 1 1 d . . .
H3SA H 0.9698 0.1317 0.8821 0.041 Uiso 1 1 calc R . .
N1S N 0.8176(6) 0.0983(2) 0.6170(6) 0.0311(10) Uani 1 1 d . . .
C4S C 0.9584(8) 0.2169(3) 0.7010(7) 0.0361(13) Uani 1 1 d . . .
H4SA H 1.0272 0.2613 0.7700 0.043 Uiso 1 1 calc R . .
C5 C 0.3967(6) 0.1048(3) 0.8289(6) 0.0197(10) Uani 1 1 d . . .
C9 C 0.3855(7) 0.0499(3) 0.9689(7) 0.0240(11) Uani 1 1 d . . .
O6 O 0.5190(5) 0.0502(2) 1.1268(5) 0.0323(9) Uani 1 1 d . . .
O5 O 0.2367(5) 0.00415(17) 0.9179(4) 0.0270(8) Uani 1 1 d . . .
C8 C 0.2347(7) 0.1050(3) 0.3245(7) 0.0293(12) Uani 1 1 d . . .
O4 O 0.2102(5) 0.02791(18) 0.3026(4) 0.0296(8) Uani 1 1 d . . .
O3 O 0.2033(7) 0.1555(2) 0.2042(5) 0.0560(13) Uani 1 1 d . . .
C5S C 0.8799(10) 0.2725(3) 0.3889(8) 0.0513(17) Uani 1 1 d . . .
H5SA H 1.0043 0.2672 0.3860 0.062 Uiso 1 1 calc R . .
H5SB H 0.7789 0.2602 0.2692 0.062 Uiso 1 1 calc R . .
C6S C 0.8571(12) 0.3556(3) 0.4321(9) 0.075(2) Uani 1 1 d . . .
H6SA H 0.8656 0.3914 0.3443 0.112 Uiso 1 1 calc R . .
H6SB H 0.9580 0.3688 0.5494 0.112 Uiso 1 1 calc R . .
H6SC H 0.7325 0.3619 0.4314 0.112 Uiso 1 1 calc R . .

loop_
_atom_site_aniso_label
_atom_site_aniso_U_11
_atom_site_aniso_U_22
_atom_site_aniso_U_33
_atom_site_aniso_U_23
_atom_site_aniso_U_13
_atom_site_aniso_U_12
Co1 0.0281(3) 0.0172(3) 0.0200(4) -0.0002(3) 0.0097(3) -0.0011(3)
O2 0.035(2) 0.0192(16) 0.026(2) -0.0003(15) 0.0092(17) -0.0052(15)
O1 0.038(2) 0.0300(18) 0.024(2) -0.0061(16) 0.0128(19) -0.0128(17)
C3 0.030(3) 0.022(2) 0.009(3) 0.0020(19) 0.006(2) 0.003(2)
C7 0.024(3) 0.026(3) 0.033(3) -0.002(2) 0.015(3) 0.003(2)
C2 0.029(3) 0.013(2) 0.025(3) -0.001(2) 0.012(2) -0.004(2)
C1 0.019(2) 0.014(2) 0.021(3) 0.0005(19) 0.006(2) -0.0026(18)
C4 0.028(3) 0.016(2) 0.023(3) -0.001(2) 0.012(2) -0.003(2)
C6 0.023(3) 0.020(2) 0.019(3) 0.001(2) 0.007(2) 0.002(2)
N1 0.036(2) 0.023(2) 0.020(2) -0.0007(17) 0.012(2) 0.0032(18)
N2 0.028(3) 0.062(3) 0.033(3) 0.000(3) 0.008(2) 0.007(2)
C10 0.059(4) 0.016(2) 0.035(4) 0.002(2) 0.027(3) 0.004(3)
C12 0.028(3) 0.039(4) 0.032(3) 0.004(2) 0.016(2) 0.002(2)
C11 0.046(4) 0.030(3) 0.031(4) 0.013(2) 0.020(3) 0.019(3)
C1S 0.043(4) 0.030(3) 0.045(4) 0.012(3) 0.017(3) 0.004(2)
C2S 0.033(3) 0.034(3) 0.024(3) 0.000(3) 0.007(3) 0.003(2)
N2S 0.041(3) 0.036(2) 0.019(3) 0.005(2) 0.005(2) 0.000(2)
C3S 0.039(3) 0.042(3) 0.018(3) 0.002(3) 0.010(3) 0.011(3)
N1S 0.031(2) 0.035(2) 0.025(3) 0.006(2) 0.011(2) 0.007(2)
C4S 0.044(3) 0.032(3) 0.021(3) -0.003(2) 0.003(3) 0.001(3)
C5 0.019(3) 0.020(2) 0.019(3) 0.004(2) 0.007(2) -0.0003(19)
C9 0.026(3) 0.024(3) 0.023(3) 0.001(2) 0.012(3) 0.004(2)
O6 0.035(2) 0.038(2) 0.022(2) 0.0049(16) 0.0106(18) 0.0039(16)
O5 0.030(2) 0.0216(17) 0.031(2) 0.0064(15) 0.0155(19) -0.0004(15)
C8 0.035(3) 0.031(3) 0.023(3) 0.003(2) 0.014(3) 0.003(2)
O4 0.045(2) 0.0171(17) 0.030(2) -0.0075(15) 0.0202(19) -0.0045(15)
O3 0.114(4) 0.0230(19) 0.018(2) 0.0066(17) 0.018(2) 0.012(2)
C5S 0.062(4) 0.046(4) 0.039(4) 0.009(3) 0.017(4) 0.003(3)
C6S 0.138(7) 0.043(4) 0.042(5) 0.001(3) 0.039(5) 0.004(4)

loop_
_atom_type_symbol
_atom_type_description
_atom_type_scat_dispersion_real
_atom_type_scat_dispersion_imag
_atom_type_scat_source
C C 0.0033 0.0016 'International Tables Vol C Tables 4.2.6.8 and 6.1.1.4'
H H 0.0000 0.0000 'International Tables Vol C Tables 4.2.6.8 and 6.1.1.4'
N N 0.0061 0.0033 'International Tables Vol C Tables 4.2.6.8 and 6.1.1.4'
O O 0.0106 0.0060 'International Tables Vol C Tables 4.2.6.8 and 6.1.1.4'
Co Co 0.3494 0.9721 'International Tables Vol C Tables 4.2.6.8 and 6.1.1.4'

loop_
_geom_angle_atom_site_label_1
_geom_angle_atom_site_label_2
_geom_angle_atom_site_label_3
_geom_angle
_geom_angle_site_symmetry_1
_geom_angle_site_symmetry_3
_geom_angle_publ_flag
O4 Co1 O5 113.41(13) 2_656 2_657 ?
O4 Co1 N1 97.49(15) 2_656 . ?
O5 Co1 N1 102.37(14) 2_657 . ?
O4 Co1 O2 99.87(13) 2_656 . ?
O5 Co1 O2 132.19(13) 2_657 . ?
N1 Co1 O2 106.32(14) . . ?
O4 Co1 O1 158.79(13) 2_656 . ?
O5 Co1 O1 85.79(12) 2_657 . ?
N1 Co1 O1 86.44(14) . . ?
O2 Co1 O1 59.18(12) . . ?
C7 O2 Co1 96.4(3) . . ?
C7 O1 Co1 83.5(3) . . ?
C4 C3 C2 118.7(4) . . ?
C4 C3 C8 120.0(4) . . ?
C2 C3 C8 121.2(4) . . ?
O2 C7 O1 120.8(4) . . ?
O2 C7 C1 120.6(5) . . ?
O1 C7 C1 118.6(4) . . ?
C1 C2 C3 120.3(4) . . ?
C6 C1 C2 119.7(4) . . ?
C6 C1 C7 119.8(4) . . ?
C2 C1 C7 120.5(4) . . ?
C3 C4 C5 121.8(4) . . ?
C1 C6 C5 120.9(4) . . ?
C12 N1 C10 105.2(4) . . ?
C12 N1 Co1 126.5(3) . . ?
C10 N1 Co1 128.3(3) . . ?
C12 N2 C11 106.3(4) . . ?
C11 C10 N1 110.8(5) . . ?
N2 C12 N1 110.3(4) . . ?
C10 C11 N2 107.4(4) . . ?
N1S C2S N2S 108.5(5) . . ?
C2S N2S C4S 108.4(4) . . ?
C2S N2S C5S 124.7(5) . . ?
C4S N2S C5S 126.7(5) . . ?
C4S C3S N1S 108.1(5) . . ?
C2S N1S C3S 108.4(4) . . ?
C2S N1S C1S 125.4(4) . . ?
C3S N1S C1S 126.2(4) . . ?
C3S C4S N2S 106.5(5) . . ?
C4 C5 C6 118.5(4) . . ?
C4 C5 C9 121.1(4) . . ?
C6 C5 C9 120.4(4) . . ?
O6 C9 O5 123.1(4) . . ?
O6 C9 C5 120.2(4) . . ?
O5 C9 C5 116.7(4) . . ?
C9 O5 Co1 108.9(3) . 2_647 ?
O3 C8 O4 125.7(5) . . ?
O3 C8 C3 119.0(4) . . ?
O4 C8 C3 115.2(4) . . ?
C8 O4 Co1 133.2(3) . 2_646 ?
C6S C5S N2S 114.2(5) . . ?

loop_
_geom_bond_atom_site_label_1
_geom_bond_atom_site_label_2
_geom_bond_distance
_geom_bond_site_symmetry_2
_geom_bond_publ_flag
Co1 O4 1.965(3) 2_656 ?
Co1 O5 1.993(3) 2_657 ?
Co1 N1 2.038(4) . ?
Co1 O2 2.068(3) . ?
Co1 O1 2.350(3) . ?
O2 C7 1.260(5) . ?
O1 C7 1.265(6) . ?
C3 C4 1.386(6) . ?
C3 C2 1.396(6) . ?
C3 C8 1.508(6) . ?
C7 C1 1.495(6) . ?
C2 C1 1.389(6) . ?
C1 C6 1.385(6) . ?
C4 C5 1.387(6) . ?
C6 C5 1.391(6) . ?
N1 C12 1.357(6) . ?
N1 C10 1.374(6) . ?
N2 C12 1.354(6) . ?
N2 C11 1.395(7) . ?
C10 C11 1.319(7) . ?
C1S N1S 1.486(6) . ?
C2S N1S 1.313(6) . ?
C2S N2S 1.331(6) . ?
N2S C4S 1.371(6) . ?
N2S C5S 1.480(7) . ?
C3S C4S 1.333(7) . ?
C3S N1S 1.362(6) . ?
C5 C9 1.502(6) . ?
C9 O6 1.253(5) . ?
C9 O5 1.271(5) . ?
O5 Co1 1.993(3) 2_647 ?
C8 O3 1.234(5) . ?
C8 O4 1.279(5) . ?
O4 Co1 1.965(3) 2_646 ?
C5S C6S 1.437(7) . ?

loop_
_geom_hbond_atom_site_label_D
_geom_hbond_atom_site_label_H
_geom_hbond_atom_site_label_A
_geom_hbond_distance_DH
_geom_hbond_distance_HA
_geom_hbond_distance_DA
_geom_hbond_angle_DHA
_geom_hbond_site_symmetry_A
N2 H2B O1 0.86 2.21 2.921(6) 140.5 1_655
